data_1566961
loop_
_publ_author_name
'Valentini, Cataldo'
'Gowland, Duncan'
'Bezzu, C. Grazia'
'Romito, Deborah'
'Demitri, Nicola'
'Bonini, Nicola'
'Bonifazi, Davide'

_publ_section_title
;
 Customising excitation properties of polycyclic aromatic hydrocarbons by
 rational positional heteroatom doping: the peri-xanthenoxanthene (PXX)
 case
;
_journal_name_full 'Chemical Science'
_journal_paper_doi 10.1039/D2SC01038K
_journal_year 2022
_chemical_formula_sum 'C24 H8 F4 I2 N2 O2'
_chemical_formula_weight 686.12
_chemical_name_systematic 4,10-N,N-PXX:DITFB
_space_group_crystal_system triclinic
_space_group_IT_number 2
_space_group_name_Hall '-P 1'
_space_group_name_H-M_alt 'P -1'
_atom_sites_solution_hydrogens geom
_audit_creation_method SHELXL-2018/3
_audit_update_record
;
2022-01-10 deposited with the CCDC.	2022-04-27 downloaded from the CCDC.
;
_cell_angle_alpha 92.097(5)
_cell_angle_beta 90.002(5)
_cell_angle_gamma 99.199(5)
_cell_formula_units_Z 1
_cell_length_a 4.1848(3)
_cell_length_b 7.7399(5)
_cell_length_c 16.2513(11)
_cell_measurement_reflns_used 1410
_cell_measurement_temperature 200(2)
_cell_measurement_theta_max 27.6660
_cell_measurement_theta_min 4.5130
_cell_volume 519.25(6)
_computing_structure_refinement 'SHELXL-2018/3 (Sheldrick, 2018)'
_diffrn_ambient_temperature 200(2)
_diffrn_detector_area_resol_mean 10.5082
_diffrn_measured_fraction_theta_full 0.997
_diffrn_measured_fraction_theta_max 0.832
_diffrn_measurement_device_type 'SuperNova, Dual, Cu at home/near, Atlas'
_diffrn_measurement_method '\w scans'
_diffrn_radiation_type MoK\a
_diffrn_radiation_wavelength 0.71073
_diffrn_reflns_av_R_equivalents 0.0338
_diffrn_reflns_av_unetI/netI 0.0698
_diffrn_reflns_Laue_measured_fraction_full 0.997
_diffrn_reflns_Laue_measured_fraction_max 0.832
_diffrn_reflns_limit_h_max 5
_diffrn_reflns_limit_h_min -5
_diffrn_reflns_limit_k_max 8
_diffrn_reflns_limit_k_min -9
_diffrn_reflns_limit_l_max 17
_diffrn_reflns_limit_l_min -20
_diffrn_reflns_number 4071
_diffrn_reflns_point_group_measured_fraction_full 0.997
_diffrn_reflns_point_group_measured_fraction_max 0.832
_diffrn_reflns_theta_full 25.242
_diffrn_reflns_theta_max 29.760
_diffrn_reflns_theta_min 3.730
_diffrn_source 'micro-focus sealed X-ray tube'
_exptl_absorpt_coefficient_mu 3.091
_exptl_absorpt_correction_T_max 0.752
_exptl_absorpt_correction_T_min 0.174
_exptl_absorpt_correction_type gaussian
_exptl_crystal_colour Orange
_exptl_crystal_density_diffrn 2.194
_exptl_crystal_description Prism
_exptl_crystal_F_000 324
_exptl_crystal_size_max 0.390
_exptl_crystal_size_mid 0.122
_exptl_crystal_size_min 0.080
_refine_diff_density_max 0.934
_refine_diff_density_min -0.685
_refine_diff_density_rms 0.146
_refine_ls_extinction_method none
_refine_ls_goodness_of_fit_ref 1.035
_refine_ls_hydrogen_treatment constr
_refine_ls_matrix_type full
_refine_ls_number_parameters 154
_refine_ls_number_reflns 2460
_refine_ls_number_restraints 0
_refine_ls_restrained_S_all 1.035
_refine_ls_R_factor_all 0.0546
_refine_ls_R_factor_gt 0.0407
_refine_ls_shift/su_max 0.001
_refine_ls_shift/su_mean 0.000
_refine_ls_structure_factor_coef Fsqd
_refine_ls_weighting_details 'w=1/[\s^2^(Fo^2^)+(0.0169P)^2^] where P=(Fo^2^+2Fc^2^)/3'
_refine_ls_weighting_scheme calc
_refine_ls_wR_factor_gt 0.0630
_refine_ls_wR_factor_ref 0.0703
_reflns_Friedel_coverage 0.000
_reflns_number_gt 2025
_reflns_number_total 2460
_reflns_threshold_expression 'I > 2\s(I)'
_cod_data_source_file d2sc01038k2.cif
_cod_data_source_block shelx_CCDC2
_cod_database_code 1566961
_shelx_shelxl_version_number 2018/3
_shelx_space_group_comment
;
The symmetry employed for this shelxl refinement is uniquely defined
by the following loop, which should always be used as a source of
symmetry information in preference to the above space-group names.
They are only intended as comments.
;
_shelx_estimated_absorpt_t_min 0.379
_shelx_estimated_absorpt_t_max 0.790

loop_
_space_group_symop_operation_xyz
'x, y, z'
'-x, -y, -z'

loop_
_atom_site_label
_atom_site_type_symbol
_atom_site_fract_x
_atom_site_fract_y
_atom_site_fract_z
_atom_site_U_iso_or_equiv
_atom_site_adp_type
_atom_site_occupancy
_atom_site_site_symmetry_order
_atom_site_calc_flag
_atom_site_refinement_flags_posn
_atom_site_refinement_flags_adp
_atom_site_refinement_flags_occupancy
_atom_site_disorder_assembly
_atom_site_disorder_group
C1 C 0.0891(9) 0.7093(6) 0.8463(3) 0.0288(11) Uani 1 1 d . . . . .
H1 H 0.045144 0.813948 0.823018 0.035 Uiso 1 1 calc R U . . .
C2 C -0.0156(9) 0.6746(6) 0.9270(3) 0.0235(10) Uani 1 1 d . . . . .
C3 C 0.0479(9) 0.5238(6) 0.9593(3) 0.0238(10) Uani 1 1 d . . . . .
C4 C 0.2118(9) 0.4087(6) 0.9135(3) 0.0225(10) Uani 1 1 d . . . . .
C5 C 0.2776(9) 0.2520(6) 0.9475(3) 0.0273(10) Uani 1 1 d . . . . .
C6 C 0.4364(9) 0.1410(6) 0.9032(3) 0.0287(10) Uani 1 1 d . . . . .
H6 H 0.482999 0.036418 0.925979 0.034 Uiso 1 1 calc R U . . .
C7 C 0.5310(9) 0.1853(6) 0.8218(3) 0.0298(11) Uani 1 1 d . . . . .
H7 H 0.640111 0.107714 0.789938 0.036 Uiso 1 1 calc R U . . .
C8 C 0.4708(9) 0.3356(7) 0.7877(3) 0.0321(11) Uani 1 1 d . . . . .
H8 H 0.537601 0.360899 0.732938 0.038 Uiso 1 1 calc R U . . .
C9 C 0.3104(9) 0.4524(7) 0.8334(3) 0.0287(11) Uani 1 1 d . . . . .
C10 C 0.9530(11) 1.0793(7) 0.5740(3) 0.0362(12) Uani 1 1 d . . . . .
C11 C 0.8140(9) 0.9056(6) 0.5607(3) 0.0267(10) Uani 1 1 d . . . . .
C12 C 0.8633(10) 0.8294(7) 0.4856(3) 0.0350(12) Uani 1 1 d . . . . .
N1 N 0.2432(8) 0.6064(5) 0.8013(2) 0.0295(9) Uani 1 1 d . . . . .
O1 O -0.1794(6) 0.7895(4) 0.97128(19) 0.0297(7) Uani 1 1 d . . . . .
F1 F 0.9149(8) 1.1610(4) 0.64672(19) 0.0686(10) Uani 1 1 d . . . . .
F2 F 0.7330(8) 0.6629(4) 0.4681(2) 0.0731(11) Uani 1 1 d . . . . .
I1 I 0.55564(6) 0.76565(4) 0.65355(2) 0.03188(12) Uani 1 1 d . . . . .

loop_
_atom_site_aniso_label
_atom_site_aniso_U_11
_atom_site_aniso_U_22
_atom_site_aniso_U_33
_atom_site_aniso_U_23
_atom_site_aniso_U_13
_atom_site_aniso_U_12
C1 0.029(2) 0.031(3) 0.023(3) 0.008(2) 0.0005(18) -0.0041(19)
C2 0.021(2) 0.028(3) 0.020(3) -0.001(2) 0.0011(16) -0.0010(17)
C3 0.0199(19) 0.029(3) 0.019(2) 0.001(2) -0.0018(16) -0.0064(17)
C4 0.022(2) 0.026(3) 0.016(2) -0.0027(19) 0.0010(16) -0.0034(17)
C5 0.027(2) 0.031(3) 0.021(3) 0.004(2) -0.0003(17) -0.0054(19)
C6 0.031(2) 0.021(3) 0.034(3) 0.001(2) 0.0009(19) 0.0031(19)
C7 0.034(2) 0.026(3) 0.028(3) -0.003(2) 0.0084(19) 0.0038(19)
C8 0.031(2) 0.040(3) 0.023(3) -0.002(2) 0.0048(18) -0.002(2)
C9 0.024(2) 0.037(3) 0.023(3) 0.004(2) 0.0008(17) -0.0033(19)
C10 0.045(3) 0.036(3) 0.025(3) -0.003(2) 0.010(2) -0.001(2)
C11 0.024(2) 0.033(3) 0.023(3) 0.010(2) 0.0006(17) 0.0038(19)
C12 0.043(3) 0.028(3) 0.029(3) 0.001(2) 0.007(2) -0.008(2)
N1 0.0333(19) 0.034(3) 0.019(2) 0.0028(19) 0.0052(15) -0.0020(17)
O1 0.0380(16) 0.029(2) 0.0228(18) 0.0069(15) 0.0071(13) 0.0064(14)
F1 0.112(3) 0.049(2) 0.034(2) -0.0103(17) 0.0370(17) -0.0192(18)
F2 0.120(3) 0.041(2) 0.045(2) -0.0073(18) 0.0349(18) -0.0268(19)
I1 0.02814(17) 0.0407(2) 0.02596(19) 0.00991(15) 0.00586(11) 0.00100(12)

loop_
_atom_type_symbol
_atom_type_description
_atom_type_scat_dispersion_real
_atom_type_scat_dispersion_imag
_atom_type_scat_source
C C 0.0033 0.0016 'International Tables Vol C Tables 4.2.6.8 and 6.1.1.4'
H H 0.0000 0.0000 'International Tables Vol C Tables 4.2.6.8 and 6.1.1.4'
N N 0.0061 0.0033 'International Tables Vol C Tables 4.2.6.8 and 6.1.1.4'
O O 0.0106 0.0060 'International Tables Vol C Tables 4.2.6.8 and 6.1.1.4'
F F 0.0171 0.0103 'International Tables Vol C Tables 4.2.6.8 and 6.1.1.4'
I I -0.4742 1.8119 'International Tables Vol C Tables 4.2.6.8 and 6.1.1.4'

loop_
_geom_angle_atom_site_label_1
_geom_angle_atom_site_label_2
_geom_angle_atom_site_label_3
_geom_angle
_geom_angle_site_symmetry_1
_geom_angle_site_symmetry_3
_geom_angle_publ_flag
N1 C1 C2 124.0(4) . . ?
C3 C2 O1 121.8(4) . . ?
C3 C2 C1 117.3(4) . . ?
O1 C2 C1 120.9(4) . . ?
C2 C3 C4 121.0(4) . . ?
C2 C3 C3 121.7(5) . 2_567 ?
C4 C3 C3 117.3(5) . 2_567 ?
C3 C4 C9 118.6(4) . . ?
C3 C4 C5 120.7(4) . . ?
C9 C4 C5 120.7(4) . . ?
C6 C5 O1 119.2(4) . 2_567 ?
C6 C5 C4 120.7(4) . . ?
O1 C5 C4 120.1(4) 2_567 . ?
C5 C6 C7 118.1(4) . . ?
C8 C7 C6 122.4(5) . . ?
C7 C8 C9 120.0(4) . . ?
N1 C9 C8 122.1(4) . . ?
N1 C9 C4 119.7(4) . . ?
C8 C9 C4 118.2(4) . . ?
F1 C10 C12 118.6(5) . 2_776 ?
F1 C10 C11 119.9(4) . . ?
C12 C10 C11 121.5(5) 2_776 . ?
C12 C11 C10 117.1(4) . . ?
C12 C11 I1 121.9(3) . . ?
C10 C11 I1 121.0(4) . . ?
F2 C12 C11 120.3(4) . . ?
F2 C12 C10 118.3(5) . 2_776 ?
C11 C12 C10 121.4(5) . 2_776 ?
C1 N1 C9 119.5(4) . . ?
C2 O1 C5 118.4(3) . 2_567 ?

loop_
_geom_bond_atom_site_label_1
_geom_bond_atom_site_label_2
_geom_bond_distance
_geom_bond_site_symmetry_2
_geom_bond_publ_flag
C1 N1 1.306(6) . ?
C1 C2 1.405(6) . ?
C2 C3 1.361(6) . ?
C2 O1 1.388(5) . ?
C3 C4 1.402(6) . ?
C3 C3 1.427(8) 2_567 ?
C4 C9 1.403(6) . ?
C4 C5 1.417(6) . ?
C5 C6 1.354(6) . ?
C5 O1 1.416(5) 2_567 ?
C6 C7 1.419(6) . ?
C7 C8 1.365(6) . ?
C8 C9 1.402(6) . ?
C9 N1 1.387(6) . ?
C10 F1 1.341(6) . ?
C10 C12 1.380(6) 2_776 ?
C10 C11 1.386(7) . ?
C11 C12 1.366(6) . ?
C11 I1 2.089(4) . ?
C12 F2 1.337(6) . ?
